data_4062871
_journal_name_full Organometallics
_journal_year 2004
_chemical_formula_sum 'C44 H46 O P2 Pd'
_chemical_formula_weight 759.19
_space_group_IT_number 1
_symmetry_cell_setting triclinic
_symmetry_Int_Tables_number 1
_symmetry_space_group_name_Hall 'P 1'
_symmetry_space_group_name_H-M 'P 1'
_cell_angle_alpha 105.593(2)
_cell_angle_beta 94.045(2)
_cell_angle_gamma 105.990(2)
_cell_formula_units_Z 2
_cell_length_a 11.0878(4)
_cell_length_b 12.5179(4)
_cell_length_c 15.0580(4)
_cell_measurement_temperature 183.2
_cell_volume 1911.4(1)
_diffrn_ambient_temperature 183.2
_exptl_crystal_density_diffrn 1.319
_cod_depositor_comments
;
The following automatic conversions were performed:

'_atom_site_thermal_displace_type' tag value 'Uij' was replaced with
'Uani' value 188 times.

Automatic conversion script
Id: cif_fix_values 1646 2011-03-28 12:23:43Z adriana 
;
_cod_database_code 4062871

loop_
_symmetry_equiv_pos_as_xyz
'  +x,  +y,  +z'

loop_
_atom_site_aniso_label
_atom_site_aniso_U_11
_atom_site_aniso_U_22
_atom_site_aniso_U_33
_atom_site_aniso_U_12
_atom_site_aniso_U_13
_atom_site_aniso_U_23
Pd(1) 0.0245(3) 0.0216(2) 0.0258(3) 0.0049(2) 0.0016(2) 0.0094(2)
Pd(2) 0.0232(3) 0.0224(2) 0.0217(3) 0.0067(2) 0.0029(2) 0.0047(2)
P(1) 0.0248(9) 0.0250(8) 0.0268(8) 0.0081(7) 0.0033(7) 0.0110(7)
P(2) 0.0266(9) 0.0255(9) 0.0235(8) 0.0021(7) 0.0016(7) 0.0085(6)
P(3) 0.0240(9) 0.0269(9) 0.0219(8) 0.0063(7) 0.0029(7) 0.0061(6)
P(4) 0.0279(9) 0.0262(9) 0.0257(8) 0.0051(7) 0.0057(7) 0.0071(7)
O(1) 0.036(3) 0.024(2) 0.046(3) 0.008(2) 0.010(2) 0.017(2)
O(2) 0.027(2) 0.026(2) 0.025(2) 0.007(2) -0.001(2) 0.000(2)
C(1) 0.026(3) 0.028(3) 0.022(3) 0.010(3) 0.002(3) 0.011(2)
C(2) 0.032(4) 0.023(3) 0.034(3) 0.009(3) 0.004(3) 0.009(3)
C(3) 0.053(4) 0.022(3) 0.026(3) 0.012(3) 0.000(3) 0.006(3)
C(4) 0.041(4) 0.025(4) 0.027(3) 0.001(3) -0.003(3) 0.013(3)
C(5) 0.044(4) 0.040(4) 0.029(3) 0.009(3) 0.004(3) 0.020(3)
C(6) 0.023(3) 0.032(4) 0.034(4) 0.009(3) 0.001(3) 0.010(3)
C(7) 0.085(6) 0.035(4) 0.041(4) 0.006(4) 0.012(4) 0.017(3)
C(8) 0.027(3) 0.024(3) 0.033(3) 0.006(3) 0.003(3) 0.012(3)
C(9) 0.059(5) 0.030(4) 0.035(4) 0.021(3) 0.018(3) 0.016(3)
C(10) 0.047(5) 0.051(5) 0.043(4) 0.017(4) 0.019(3) 0.018(4)
C(11) 0.027(3) 0.016(3) 0.025(3) -0.004(3) -0.004(3) 0.004(2)
C(12) 0.059(5) 0.028(4) 0.030(3) 0.011(3) 0.015(3) 0.008(3)
C(13) 0.056(5) 0.035(4) 0.045(4) 0.003(4) 0.021(4) 0.010(3)
C(14) 0.076(6) 0.030(4) 0.034(4) -0.004(4) 0.012(4) 0.016(3)
C(15) 0.072(6) 0.029(4) 0.051(4) 0.011(4) 0.009(4) 0.021(3)
C(16) 0.049(5) 0.041(4) 0.044(4) 0.007(4) 0.004(3) 0.020(3)
C(17) 0.040(4) 0.029(4) 0.016(3) 0.009(3) 0.006(3) 0.010(3)
C(18) 0.042(4) 0.041(4) 0.031(3) 0.015(3) 0.009(3) 0.020(3)
C(19) 0.068(5) 0.055(5) 0.041(4) 0.043(4) 0.031(4) 0.033(4)
C(20) 0.108(8) 0.032(4) 0.041(4) 0.029(5) 0.033(5) 0.014(4)
C(21) 0.076(6) 0.031(4) 0.042(5) -0.004(4) 0.026(4) 0.002(4)
C(22) 0.043(4) 0.042(4) 0.035(4) 0.007(4) 0.008(3) 0.009(3)
C(23) 0.032(4) 0.025(3) 0.025(3) 0.004(3) -0.001(3) 0.008(3)
C(24) 0.028(4) 0.032(4) 0.037(4) 0.010(3) 0.009(3) 0.014(3)
C(25) 0.042(4) 0.030(4) 0.046(4) 0.003(3) 0.006(3) 0.017(3)
C(26) 0.032(4) 0.051(5) 0.066(5) 0.008(4) 0.019(4) 0.022(4)
C(27) 0.046(5) 0.053(5) 0.057(5) 0.026(4) 0.022(4) 0.021(4)
C(28) 0.031(4) 0.029(3) 0.045(4) 0.010(3) 0.008(3) 0.014(3)
C(29) 0.039(4) 0.028(3) 0.029(3) 0.010(3) 0.002(3) 0.014(3)
C(30) 0.045(4) 0.046(4) 0.039(4) 0.011(3) 0.007(3) 0.025(3)
C(31) 0.022(3) 0.029(4) 0.028(3) 0.000(3) 0.004(3) 0.008(3)
C(32) 0.042(4) 0.035(4) 0.033(4) -0.001(3) 0.011(3) 0.011(3)
C(33) 0.051(5) 0.051(5) 0.034(4) 0.002(4) 0.014(3) 0.009(3)
C(34) 0.060(5) 0.045(5) 0.045(4) 0.007(4) 0.020(4) -0.010(4)
C(35) 0.065(5) 0.034(4) 0.054(4) 0.011(4) 0.021(4) 0.011(3)
C(36) 0.049(4) 0.035(4) 0.032(4) 0.009(3) 0.016(3) 0.006(3)
C(37) 0.023(4) 0.030(4) 0.027(4) 0.006(3) 0.005(3) 0.007(3)
C(38) 0.028(4) 0.041(4) 0.029(4) 0.010(3) 0.001(3) 0.008(3)
C(39) 0.033(4) 0.064(5) 0.039(4) 0.011(4) 0.016(3) 0.022(4)
C(40) 0.028(5) 0.046(5) 0.052(5) 0.009(4) 0.008(4) 0.015(4)
C(41) 0.026(4) 0.047(5) 0.041(4) -0.006(3) -0.003(3) 0.008(3)
C(42) 0.034(4) 0.044(4) 0.027(3) 0.003(3) 0.005(3) 0.011(3)
C(43) 0.040(4) 0.036(4) 0.035(3) 0.007(3) 0.002(3) 0.016(3)
C(44) 0.041(4) 0.042(4) 0.065(4) 0.016(3) -0.005(4) 0.022(4)
C(45) 0.027(3) 0.024(3) 0.020(3) 0.002(3) 0.006(3) 0.001(2)
C(46) 0.036(4) 0.022(3) 0.025(3) 0.012(3) 0.003(3) 0.005(3)
C(47) 0.034(4) 0.033(4) 0.027(3) 0.009(3) -0.001(3) 0.005(3)
C(48) 0.035(4) 0.025(4) 0.032(4) 0.002(3) 0.005(3) 0.001(3)
C(49) 0.044(4) 0.024(3) 0.032(3) 0.015(3) 0.011(3) 0.005(3)
C(50) 0.039(4) 0.035(4) 0.025(3) 0.019(3) 0.008(3) 0.012(3)
C(51) 0.060(5) 0.040(5) 0.032(4) 0.009(4) -0.007(4) -0.008(3)
C(52) 0.022(3) 0.023(3) 0.032(3) 0.001(3) 0.010(3) 0.004(3)
C(53) 0.033(4) 0.024(3) 0.036(4) 0.013(3) 0.010(3) 0.005(3)
C(54) 0.033(4) 0.038(4) 0.051(4) 0.013(3) 0.002(3) 0.013(3)
C(55) 0.038(4) 0.023(3) 0.027(3) 0.000(3) 0.011(3) 0.011(3)
C(56) 0.048(4) 0.028(4) 0.027(3) 0.007(3) -0.002(3) 0.001(3)
C(57) 0.056(5) 0.045(5) 0.040(4) 0.002(4) -0.007(4) 0.004(3)
C(58) 0.097(7) 0.027(4) 0.026(4) -0.012(4) 0.006(4) -0.001(3)
C(59) 0.081(6) 0.039(4) 0.033(4) 0.019(4) 0.019(4) 0.008(3)
C(60) 0.055(5) 0.037(4) 0.032(4) 0.014(3) 0.014(3) 0.006(3)
C(61) 0.021(4) 0.024(3) 0.029(4) 0.008(3) 0.006(3) 0.006(3)
C(62) 0.030(4) 0.050(4) 0.024(3) 0.018(3) 0.004(3) 0.011(3)
C(63) 0.035(4) 0.059(5) 0.034(4) 0.012(4) 0.001(3) 0.019(3)
C(64) 0.031(4) 0.057(5) 0.037(4) 0.009(4) 0.003(3) 0.010(4)
C(65) 0.024(4) 0.046(5) 0.048(5) 0.004(4) 0.006(3) 0.021(4)
C(66) 0.036(4) 0.047(4) 0.034(4) 0.010(3) 0.001(3) 0.020(3)
C(67) 0.025(3) 0.036(4) 0.033(3) 0.009(3) 0.005(3) 0.015(3)
C(68) 0.040(4) 0.036(4) 0.037(4) 0.014(3) 0.002(3) 0.010(3)
C(69) 0.056(5) 0.033(4) 0.067(5) 0.017(4) 0.009(4) 0.014(4)
C(70) 0.063(6) 0.059(6) 0.079(6) 0.034(5) 0.009(5) 0.046(5)
C(71) 0.050(5) 0.069(6) 0.052(4) 0.011(4) 0.005(4) 0.043(4)
C(72) 0.024(3) 0.043(4) 0.046(4) 0.003(3) 0.000(3) 0.022(3)
C(73) 0.034(4) 0.051(4) 0.030(3) 0.012(3) 0.005(3) 0.004(3)
C(74) 0.052(5) 0.038(4) 0.060(5) 0.016(4) 0.027(4) 0.001(3)
C(75) 0.030(4) 0.040(4) 0.028(3) 0.013(3) 0.011(3) 0.017(3)
C(76) 0.037(4) 0.039(4) 0.045(4) 0.018(3) 0.010(3) 0.013(3)
C(77) 0.033(4) 0.056(5) 0.047(4) 0.022(4) -0.001(3) 0.013(4)
C(78) 0.027(4) 0.051(5) 0.057(5) 0.013(4) 0.001(4) 0.021(4)
C(79) 0.043(4) 0.040(4) 0.041(4) -0.002(3) -0.005(3) 0.012(3)
C(80) 0.032(5) 0.036(4) 0.044(4) 0.008(4) 0.007(3) 0.014(3)
C(81) 0.045(4) 0.021(3) 0.025(3) 0.011(3) 0.004(3) 0.009(3)
C(82) 0.049(5) 0.032(4) 0.045(4) 0.010(4) 0.010(4) 0.012(3)
C(83) 0.064(6) 0.033(4) 0.056(5) 0.008(4) 0.006(4) 0.022(4)
C(84) 0.086(6) 0.037(4) 0.037(4) 0.028(4) 0.001(4) 0.011(3)
C(85) 0.050(4) 0.043(4) 0.027(3) 0.018(4) -0.002(3) 0.008(3)
C(86) 0.041(4) 0.032(4) 0.020(3) 0.004(3) -0.002(3) 0.006(3)
C(87) 0.037(4) 0.034(4) 0.033(3) 0.013(3) 0.012(3) 0.010(3)
C(88) 0.062(5) 0.058(5) 0.033(4) 0.022(4) 0.019(3) 0.016(3)

loop_
_atom_site_label
_atom_site_fract_x
_atom_site_fract_y
_atom_site_fract_z
_atom_site_U_iso_or_equiv
_atom_site_thermal_displace_type
_atom_site_calc_flag
_atom_site_calc_attached_atom
Pd(1) 0.9465 0.3519 0.2900 0.0240(1) Uani ? ?
Pd(2) 0.47045(5) 0.34941(5) -0.22783(3) 0.0229(1) Uani ? ?
P(1) 1.1131(1) 0.4508(1) 0.4136(1) 0.0248(4) Uani ? ?
P(2) 0.7775(1) 0.2613(1) 0.1694(1) 0.0263(4) Uani ? ?
P(3) 0.6325(1) 0.4440(1) -0.2948(1) 0.0249(4) Uani ? ?
P(4) 0.3306(2) 0.2520(1) -0.1488(1) 0.0273(4) Uani ? ?
O(1) 0.8938(4) 0.2035(3) 0.3345(3) 0.034(1) Uani ? ?
O(2) 0.5287(4) 0.5032(3) -0.1174(3) 0.028(1) Uani ? ?
C(1) 0.9990(5) 0.4900(5) 0.2418(4) 0.024(2) Uani ? ?
C(2) 0.9624(6) 0.5905(5) 0.2688(4) 0.029(2) Uani ? ?
C(3) 1.0051(6) 0.6835(5) 0.2340(4) 0.034(2) Uani ? ?
C(4) 1.0889(7) 0.6810(6) 0.1695(4) 0.032(2) Uani ? ?
C(5) 1.1251(6) 0.5819(6) 0.1413(4) 0.037(2) Uani ? ?
C(6) 1.0800(5) 0.4890(5) 0.1758(4) 0.029(2) Uani ? ?
C(7) 1.1351(8) 0.7839(6) 0.1323(5) 0.055(2) Uani ? ?
C(8) 0.9437(6) 0.1178(5) 0.3235(4) 0.028(2) Uani ? ?
C(9) 1.0350(7) 0.0992(6) 0.2725(4) 0.038(2) Uani ? ?
C(10) 1.1004(7) 0.1678(6) 0.2141(5) 0.045(2) Uani ? ?
C(11) 0.8818(6) 0.0324(5) 0.3733(4) 0.025(2) Uani ? ?
C(12) 0.7680(7) 0.0359(5) 0.4048(4) 0.039(2) Uani ? ?
C(13) 0.7043(7) -0.0444(6) 0.4474(5) 0.047(2) Uani ? ?
C(14) 0.7566(8) -0.1298(6) 0.4592(4) 0.049(2) Uani ? ?
C(15) 0.8684(8) -0.1335(6) 0.4293(5) 0.050(2) Uani ? ?
C(16) 0.9314(7) -0.0522(6) 0.3876(5) 0.044(2) Uani ? ?
C(17) 1.0886(6) 0.5766(5) 0.4947(4) 0.028(2) Uani ? ?
C(18) 0.9669(6) 0.5849(5) 0.4979(4) 0.035(2) Uani ? ?
C(19) 0.9444(7) 0.6767(6) 0.5634(5) 0.045(2) Uani ? ?
C(20) 1.0464(10) 0.7615(6) 0.6271(5) 0.057(3) Uani ? ?
C(21) 1.1641(9) 0.7534(6) 0.6235(5) 0.055(3) Uani ? ?
C(22) 1.1893(7) 0.6612(6) 0.5598(4) 0.042(2) Uani ? ?
C(23) 1.2664(6) 0.5051(5) 0.3793(4) 0.029(2) Uani ? ?
C(24) 1.2996(7) 0.6081(6) 0.3557(5) 0.031(2) Uani ? ?
C(25) 1.4114(6) 0.6461(6) 0.3258(5) 0.040(2) Uani ? ?
C(26) 1.4963(7) 0.5833(7) 0.3163(6) 0.049(2) Uani ? ?
C(27) 1.4663(7) 0.4794(7) 0.3379(5) 0.048(2) Uani ? ?
C(28) 1.3524(6) 0.4405(5) 0.3703(4) 0.034(2) Uani ? ?
C(29) 1.1455(6) 0.3667(5) 0.4905(4) 0.031(2) Uani ? ?
C(30) 1.0419(6) 0.3392(6) 0.5485(4) 0.042(2) Uani ? ?
C(31) 0.8111(5) 0.1450(5) 0.0823(4) 0.028(2) Uani ? ?
C(32) 0.8712(6) 0.1656(5) 0.0084(4) 0.039(2) Uani ? ?
C(33) 0.9033(7) 0.0791(6) -0.0544(4) 0.048(2) Uani ? ?
C(34) 0.8753(7) -0.0318(7) -0.0435(5) 0.056(2) Uani ? ?
C(35) 0.8144(7) -0.0547(6) 0.0288(5) 0.052(2) Uani ? ?
C(36) 0.7827(6) 0.0336(5) 0.0921(4) 0.040(2) Uani ? ?
C(37) 0.6320(6) 0.1953(5) 0.2070(4) 0.027(2) Uani ? ?
C(38) 0.6200(7) 0.2174(6) 0.3010(5) 0.033(2) Uani ? ?
C(39) 0.5063(7) 0.1740(7) 0.3291(5) 0.044(2) Uani ? ?
C(40) 0.4002(7) 0.1067(7) 0.2644(6) 0.042(2) Uani ? ?
C(41) 0.4085(6) 0.0820(6) 0.1713(5) 0.043(2) Uani ? ?
C(42) 0.5232(6) 0.1246(6) 0.1424(4) 0.037(2) Uani ? ?
C(43) 0.7268(6) 0.3470(6) 0.1002(4) 0.037(2) Uani ? ?
C(44) 0.6547(7) 0.4233(6) 0.1526(5) 0.048(2) Uani ? ?
C(45) 0.4147(5) 0.2066(5) -0.3394(4) 0.026(2) Uani ? ?
C(46) 0.3303(6) 0.2071(5) -0.4128(4) 0.028(2) Uani ? ?
C(47) 0.2830(6) 0.1118(6) -0.4921(4) 0.033(2) Uani ? ?
C(48) 0.3153(6) 0.0121(5) -0.5017(4) 0.034(2) Uani ? ?
C(49) 0.3992(6) 0.0096(5) -0.4305(4) 0.033(2) Uani ? ?
C(50) 0.4474(6) 0.1035(5) -0.3508(4) 0.031(2) Uani ? ?
C(51) 0.2619(8) -0.0931(7) -0.5880(5) 0.050(2) Uani ? ?
C(52) 0.4655(5) 0.5783(5) -0.0906(4) 0.027(2) Uani ? ?
C(53) 0.3656(6) 0.5903(5) -0.1406(4) 0.031(2) Uani ? ?
C(54) 0.3075(6) 0.5239(6) -0.2402(4) 0.040(2) Uani ? ?
C(55) 0.5192(6) 0.6594(5) 0.0074(4) 0.030(2) Uani ? ?
C(56) 0.6329(7) 0.6566(6) 0.0504(4) 0.037(2) Uani ? ?
C(57) 0.6866(7) 0.7262(6) 0.1400(5) 0.052(2) Uani ? ?
C(58) 0.6240(9) 0.8031(6) 0.1879(5) 0.058(2) Uani ? ?
C(59) 0.5145(8) 0.8065(6) 0.1462(5) 0.051(2) Uani ? ?
C(60) 0.4619(7) 0.7361(6) 0.0579(4) 0.042(2) Uani ? ?
C(61) 0.7849(6) 0.4929(6) -0.2180(4) 0.024(2) Uani ? ?
C(62) 0.7955(6) 0.4721(6) -0.1332(4) 0.033(2) Uani ? ?
C(63) 0.9125(6) 0.5093(6) -0.0777(4) 0.042(2) Uani ? ?
C(64) 1.0204(7) 0.5656(7) -0.1061(5) 0.044(2) Uani ? ?
C(65) 1.0114(7) 0.5883(7) -0.1908(5) 0.039(2) Uani ? ?
C(66) 0.8951(7) 0.5520(6) -0.2466(5) 0.038(2) Uani ? ?
C(67) 0.6157(6) 0.5775(5) -0.3116(4) 0.030(2) Uani ? ?
C(68) 0.6518(6) 0.6809(5) -0.2386(4) 0.038(2) Uani ? ?
C(69) 0.6351(7) 0.7809(6) -0.2525(5) 0.051(2) Uani ? ?
C(70) 0.5813(8) 0.7802(7) -0.3375(6) 0.058(3) Uani ? ?
C(71) 0.5436(7) 0.6786(7) -0.4109(5) 0.054(2) Uani ? ?
C(72) 0.5595(6) 0.5782(6) -0.3977(4) 0.038(2) Uani ? ?
C(73) 0.6647(6) 0.3676(6) -0.4086(4) 0.040(2) Uani ? ?
C(74) 0.7220(7) 0.2724(6) -0.4030(5) 0.052(2) Uani ? ?
C(75) 0.1662(6) 0.2030(5) -0.2031(4) 0.030(2) Uani ? ?
C(76) 0.0862(6) 0.2718(6) -0.1789(4) 0.039(2) Uani ? ?
C(77) -0.0345(6) 0.2363(6) -0.2268(5) 0.044(2) Uani ? ?
C(78) -0.0807(7) 0.1357(7) -0.2991(5) 0.044(2) Uani ? ?
C(79) -0.0027(7) 0.0683(6) -0.3252(5) 0.045(2) Uani ? ?
C(80) 0.1222(7) 0.1013(6) -0.2789(5) 0.038(2) Uani ? ?
C(81) 0.3640(6) 0.1230(5) -0.1320(4) 0.030(2) Uani ? ?
C(82) 0.2735(7) 0.0265(6) -0.1232(5) 0.042(2) Uani ? ?
C(83) 0.3051(8) -0.0672(6) -0.1096(5) 0.051(2) Uani ? ?
C(84) 0.4316(8) -0.0654(6) -0.1051(5) 0.052(2) Uani ? ?
C(85) 0.5240(6) 0.0296(6) -0.1116(4) 0.040(2) Uani ? ?
C(86) 0.4908(6) 0.1233(5) -0.1256(4) 0.033(2) Uani ? ?
C(87) 0.3389(6) 0.3412(5) -0.0295(4) 0.034(2) Uani ? ?
C(88) 0.2670(7) 0.2837(6) 0.0362(4) 0.049(2) Uani ? ?
H(1) 0.9057 0.5954 0.3131 0.0351 Uani ? ?
H(2) 0.9769 0.7499 0.2544 0.0409 Uani ? ?
H(3) 1.1822 0.5773 0.0973 0.0438 Uani ? ?
H(4) 1.1057 0.4215 0.1533 0.0352 Uani ? ?
H(5) 1.1782 0.8516 0.1827 0.0658 Uani ? ?
H(6) 1.1915 0.7684 0.0894 0.0658 Uani ? ?
H(7) 1.0645 0.7961 0.1016 0.0658 Uani ? ?
H(8) 1.0609 0.0334 0.2743 0.0452 Uani ? ?
H(9) 1.1610 0.1339 0.1868 0.0544 Uani ? ?
H(10) 1.0399 0.1679 0.1663 0.0544 Uani ? ?
H(11) 1.1423 0.2456 0.2518 0.0544 Uani ? ?
H(12) 0.7327 0.0945 0.3971 0.0472 Uani ? ?
H(13) 0.6261 -0.0410 0.4681 0.0569 Uani ? ?
H(14) 0.7142 -0.1852 0.4880 0.0591 Uani ? ?
H(15) 0.9039 -0.1921 0.4369 0.0600 Uani ? ?
H(16) 1.0106 -0.0551 0.3684 0.0533 Uani ? ?
H(17) 0.8978 0.5273 0.4548 0.0425 Uani ? ?
H(18) 0.8606 0.6818 0.5650 0.0536 Uani ? ?
H(19) 1.0323 0.8243 0.6725 0.0683 Uani ? ?
H(20) 1.2329 0.8125 0.6658 0.0661 Uani ? ?
H(21) 1.2732 0.6559 0.5605 0.0500 Uani ? ?
H(22) 1.2425 0.6530 0.3607 0.0375 Uani ? ?
H(23) 1.4315 0.7175 0.3110 0.0479 Uani ? ?
H(24) 1.5743 0.6109 0.2953 0.0586 Uani ? ?
H(25) 1.5235 0.4345 0.3307 0.0576 Uani ? ?
H(26) 1.3330 0.3699 0.3863 0.0412 Uani ? ?
H(27) 1.1537 0.2955 0.4530 0.0375 Uani ? ?
H(28) 1.2230 0.4106 0.5314 0.0375 Uani ? ?
H(29) 1.0329 0.4098 0.5866 0.0498 Uani ? ?
H(30) 0.9640 0.2944 0.5084 0.0498 Uani ? ?
H(31) 1.0636 0.2962 0.5870 0.0498 Uani ? ?
H(32) 0.8908 0.2411 0.0007 0.0468 Uani ? ?
H(33) 0.9442 0.0951 -0.1049 0.0581 Uani ? ?
H(34) 0.8983 -0.0915 -0.0859 0.0670 Uani ? ?
H(35) 0.7939 -0.1306 0.0356 0.0624 Uani ? ?
H(36) 0.7415 0.0176 0.1424 0.0480 Uani ? ?
H(37) 0.6921 0.2636 0.3468 0.0397 Uani ? ?
H(38) 0.5008 0.1906 0.3938 0.0533 Uani ? ?
H(39) 0.3216 0.0775 0.2843 0.0503 Uani ? ?
H(40) 0.3355 0.0357 0.1263 0.0516 Uani ? ?
H(41) 0.5283 0.1056 0.0776 0.0445 Uani ? ?
H(42) 0.7999 0.3949 0.0851 0.0445 Uani ? ?
H(43) 0.6736 0.2949 0.0444 0.0445 Uani ? ?
H(44) 0.7069 0.4753 0.2088 0.0575 Uani ? ?
H(45) 0.6316 0.4667 0.1150 0.0575 Uani ? ?
H(46) 0.5803 0.3760 0.1669 0.0575 Uani ? ?
H(47) 0.3048 0.2746 -0.4082 0.0330 Uani ? ?
H(48) 0.2269 0.1161 -0.5408 0.0395 Uani ? ?
H(49) 0.4243 -0.0583 -0.4365 0.0395 Uani ? ?
H(50) 0.5038 0.0982 -0.3028 0.0367 Uani ? ?
H(51) 0.1720 -0.1202 -0.5933 0.0600 Uani ? ?
H(52) 0.2843 -0.0715 -0.6419 0.0600 Uani ? ?
H(53) 0.2961 -0.1533 -0.5827 0.0600 Uani ? ?
H(54) 0.3285 0.6469 -0.1090 0.0366 Uani ? ?
H(55) 0.2372 0.5479 -0.2569 0.0482 Uani ? ?
H(56) 0.3690 0.5390 -0.2798 0.0482 Uani ? ?
H(57) 0.2795 0.4429 -0.2470 0.0482 Uani ? ?
H(58) 0.6748 0.6054 0.0171 0.0446 Uani ? ?
H(59) 0.7638 0.7224 0.1688 0.0630 Uani ? ?
H(60) 0.6592 0.8523 0.2495 0.0701 Uani ? ?
H(61) 0.4731 0.8587 0.1786 0.0609 Uani ? ?
H(62) 0.3839 0.7398 0.0305 0.0503 Uani ? ?
H(63) 0.7221 0.4319 -0.1128 0.0400 Uani ? ?
H(64) 0.9184 0.4958 -0.0186 0.0507 Uani ? ?
H(65) 1.1007 0.5888 -0.0680 0.0526 Uani ? ?
H(66) 1.0853 0.6289 -0.2105 0.0472 Uani ? ?
H(67) 0.8893 0.5671 -0.3050 0.0456 Uani ? ?
H(68) 0.6881 0.6828 -0.1789 0.0452 Uani ? ?
H(69) 0.6613 0.8513 -0.2023 0.0615 Uani ? ?
H(70) 0.5700 0.8496 -0.3459 0.0701 Uani ? ?
H(71) 0.5069 0.6778 -0.4701 0.0645 Uani ? ?
H(72) 0.5317 0.5080 -0.4481 0.0454 Uani ? ?
H(73) 0.5872 0.3337 -0.4511 0.0485 Uani ? ?
H(74) 0.7223 0.4224 -0.4309 0.0485 Uani ? ?
H(75) 0.6650 0.2169 -0.3810 0.0619 Uani ? ?
H(76) 0.7368 0.2351 -0.4632 0.0619 Uani ? ?
H(77) 0.8001 0.3056 -0.3612 0.0619 Uani ? ?
H(78) 0.1156 0.3428 -0.1294 0.0463 Uani ? ?
H(79) -0.0881 0.2834 -0.2091 0.0532 Uani ? ?
H(80) -0.1652 0.1128 -0.3308 0.0529 Uani ? ?
H(81) -0.0338 -0.0019 -0.3755 0.0541 Uani ? ?
H(82) 0.1762 0.0553 -0.2988 0.0450 Uani ? ?
H(83) 0.1872 0.0250 -0.1267 0.0504 Uani ? ?
H(84) 0.2417 -0.1322 -0.1033 0.0610 Uani ? ?
H(85) 0.4541 -0.1307 -0.0975 0.0621 Uani ? ?
H(86) 0.6104 0.0312 -0.1066 0.0478 Uani ? ?
H(87) 0.5548 0.1887 -0.1310 0.0399 Uani ? ?
H(88) 0.4260 0.3716 -0.0022 0.0409 Uani ? ?
H(89) 0.3073 0.4034 -0.0330 0.0409 Uani ? ?
H(90) 0.2795 0.3395 0.0957 0.0590 Uani ? ?
H(91) 0.1789 0.2539 0.0116 0.0590 Uani ? ?
H(92) 0.2974 0.2217 0.0422 0.0590 Uani ? ?

loop_
_geom_bond_atom_site_label_1
_geom_bond_atom_site_label_2
_geom_bond_distance
_geom_bond_site_symmetry_1
_geom_bond_site_symmetry_2
_geom_bond_publ_flag
Pd(1) P(1) 2.328(2) ? ? yes
Pd(1) P(2) 2.311(2) ? ? yes
Pd(1) O(1) 2.089(4) ? ? yes
Pd(1) C(1) 2.008(6) ? ? yes
Pd(2) P(3) 2.318(2) ? ? yes
Pd(2) P(4) 2.304(2) ? ? yes
Pd(2) O(2) 2.082(4) ? ? yes
Pd(2) C(45) 2.008(5) ? ? yes
P(1) C(17) 1.815(6) ? ? yes
P(1) C(23) 1.815(6) ? ? yes
P(1) C(29) 1.839(6) ? ? yes
P(2) C(31) 1.822(6) ? ? yes
P(2) C(37) 1.803(6) ? ? yes
P(2) C(43) 1.844(6) ? ? yes
P(3) C(61) 1.829(7) ? ? yes
P(3) C(67) 1.812(6) ? ? yes
P(3) C(73) 1.837(6) ? ? yes
P(4) C(75) 1.808(6) ? ? yes
P(4) C(81) 1.828(6) ? ? yes
P(4) C(87) 1.823(6) ? ? yes
O(1) C(8) 1.316(7) ? ? yes
O(2) C(52) 1.317(7) ? ? yes
C(1) C(2) 1.394(8) ? ? yes
C(1) C(6) 1.385(8) ? ? yes
C(2) C(3) 1.383(8) ? ? yes
C(3) C(4) 1.391(9) ? ? yes
C(4) C(5) 1.376(9) ? ? yes
C(4) C(7) 1.517(9) ? ? yes
C(5) C(6) 1.384(8) ? ? yes
C(8) C(9) 1.346(8) ? ? yes
C(8) C(11) 1.508(8) ? ? yes
C(9) C(10) 1.480(9) ? ? yes
C(11) C(12) 1.386(9) ? ? yes
C(11) C(16) 1.378(9) ? ? yes
C(12) C(13) 1.393(9) ? ? yes
C(13) C(14) 1.39(1) ? ? yes
C(14) C(15) 1.357(10) ? ? yes
C(15) C(16) 1.390(9) ? ? yes
C(17) C(18) 1.386(8) ? ? yes
C(17) C(22) 1.401(9) ? ? yes
C(18) C(19) 1.392(9) ? ? yes
C(19) C(20) 1.40(1) ? ? yes
C(20) C(21) 1.34(1) ? ? yes
C(21) C(22) 1.396(10) ? ? yes
C(23) C(24) 1.388(9) ? ? yes
C(23) C(28) 1.403(8) ? ? yes
C(24) C(25) 1.355(9) ? ? yes
C(25) C(26) 1.37(1) ? ? yes
C(26) C(27) 1.38(1) ? ? yes
C(27) C(28) 1.395(9) ? ? yes
C(29) C(30) 1.513(8) ? ? yes
C(31) C(32) 1.383(8) ? ? yes
C(31) C(36) 1.393(8) ? ? yes
C(32) C(33) 1.379(9) ? ? yes
C(33) C(34) 1.39(1) ? ? yes
C(34) C(35) 1.373(10) ? ? yes
C(35) C(36) 1.396(9) ? ? yes
C(37) C(38) 1.390(9) ? ? yes
C(37) C(42) 1.403(8) ? ? yes
C(38) C(39) 1.374(10) ? ? yes
C(39) C(40) 1.38(1) ? ? yes
C(40) C(41) 1.368(10) ? ? yes
C(41) C(42) 1.385(9) ? ? yes
C(43) C(44) 1.510(9) ? ? yes
C(45) C(46) 1.399(8) ? ? yes
C(45) C(50) 1.405(8) ? ? yes
C(46) C(47) 1.387(8) ? ? yes
C(47) C(48) 1.365(9) ? ? yes
C(48) C(49) 1.381(9) ? ? yes
C(48) C(51) 1.522(9) ? ? yes
C(49) C(50) 1.384(8) ? ? yes
C(52) C(53) 1.361(9) ? ? yes
C(52) C(55) 1.518(8) ? ? yes
C(53) C(54) 1.502(9) ? ? yes
C(55) C(56) 1.390(9) ? ? yes
C(55) C(60) 1.384(8) ? ? yes
C(56) C(57) 1.379(9) ? ? yes
C(57) C(58) 1.41(1) ? ? yes
C(58) C(59) 1.34(1) ? ? yes
C(59) C(60) 1.363(9) ? ? yes
C(61) C(62) 1.374(9) ? ? yes
C(61) C(66) 1.405(9) ? ? yes
C(62) C(63) 1.380(9) ? ? yes
C(63) C(64) 1.372(9) ? ? yes
C(64) C(65) 1.381(10) ? ? yes
C(65) C(66) 1.376(10) ? ? yes
C(67) C(68) 1.390(8) ? ? yes
C(67) C(72) 1.401(8) ? ? yes
C(68) C(69) 1.382(9) ? ? yes
C(69) C(70) 1.37(1) ? ? yes
C(70) C(71) 1.38(1) ? ? yes
C(71) C(72) 1.379(10) ? ? yes
C(73) C(74) 1.515(10) ? ? yes
C(75) C(76) 1.400(8) ? ? yes
C(75) C(80) 1.400(9) ? ? yes
C(76) C(77) 1.369(9) ? ? yes
C(77) C(78) 1.365(10) ? ? yes
C(78) C(79) 1.37(1) ? ? yes
C(79) C(80) 1.403(10) ? ? yes
C(81) C(82) 1.386(9) ? ? yes
C(81) C(86) 1.402(9) ? ? yes
C(82) C(83) 1.37(1) ? ? yes
C(83) C(84) 1.39(1) ? ? yes
C(84) C(85) 1.371(10) ? ? yes
C(85) C(86) 1.384(9) ? ? yes
C(87) C(88) 1.520(9) ? ? yes
